data_2216776
loop_
_publ_author_name
'Puttaiah Bhyrappa'
'Karuppaiah Karunanithi'
'Babu Varghese'

_publ_section_title
;
 [5,10,15,20-Tetrakis(4-methoxyphenyl)porphinato]zinc(II)
 1,1,2,2-tetrachloroethane solvate
;
_journal_coeditor_code SJ2403
_journal_issue 12
_journal_name_full 'Acta Crystallographica Section E'
_journal_page_first m3201
_journal_page_last m3202
_journal_paper_doi 10.1107/S1600536807058941
_journal_volume 63
_journal_year 2007
_chemical_formula_iupac '[Zn (C48 H36 N4 O4)] , C2 H2 Cl4'
_chemical_formula_moiety 'C48 H36 N4 O4 Zn , C2 H2 Cl4'
_chemical_formula_sum 'C50 H38 Cl4 N4 O4 Zn'
_chemical_formula_weight 966.01
_chemical_name_systematic
;
[5,10,15,20-Tetrakis(4-methoxyphenyl)porphinato]zinc(II)
tetrachloroethane solvate
;
_space_group_IT_number 14
_symmetry_cell_setting monoclinic
_symmetry_space_group_name_Hall '-P 2ybc'
_symmetry_space_group_name_H-M 'P 1 21/c 1'
_atom_sites_solution_hydrogens geom
_atom_sites_solution_primary direct
_atom_sites_solution_secondary difmap
_audit_creation_method SHELXL97
_cell_angle_alpha 90.00
_cell_angle_beta 100.8650(10)
_cell_angle_gamma 90.00
_cell_formula_units_Z 2
_cell_length_a 14.3347(3)
_cell_length_b 9.6644(2)
_cell_length_c 15.6369(3)
_cell_measurement_reflns_used 2458
_cell_measurement_temperature 173(2)
_cell_measurement_theta_max 28.3
_cell_measurement_theta_min 2.3
_cell_volume 2127.45(8)
_computing_cell_refinement
;
APEX2 (Bruker, 2004) and SAINT-Plus (Bruker, 2004)
;
_computing_data_collection 'APEX2 (Bruker, 2004)'
_computing_data_reduction 'SAINT-Plus (Bruker, 2004)'
_computing_molecular_graphics 'ORTEP32 (Farrugia, 1997) and Mercury (Macrae <i>et al.</i>,  2006)'
_computing_publication_material 'SHELXL97 (Sheldrick, 1997)'
_computing_structure_refinement 'SHELXL97 (Sheldrick, 1997)'
_computing_structure_solution 'SHELXS97 (Sheldrick, 1997)'
_diffrn_ambient_temperature 173(2)
_diffrn_measured_fraction_theta_full 1.000
_diffrn_measured_fraction_theta_max 1.000
_diffrn_measurement_device_type 'Bruker APEXII CCD area-detector'
_diffrn_measurement_method '\w and \f'
_diffrn_radiation_monochromator graphite
_diffrn_radiation_source 'fine-focus sealed tube'
_diffrn_radiation_type MoK\a
_diffrn_radiation_wavelength 0.71073
_diffrn_reflns_av_R_equivalents 0.0245
_diffrn_reflns_av_sigmaI/netI 0.0149
_diffrn_reflns_limit_h_max 16
_diffrn_reflns_limit_h_min -17
_diffrn_reflns_limit_k_max 11
_diffrn_reflns_limit_k_min -11
_diffrn_reflns_limit_l_max 18
_diffrn_reflns_limit_l_min -15
_diffrn_reflns_number 24295
_diffrn_reflns_theta_full 25.00
_diffrn_reflns_theta_max 25.00
_diffrn_reflns_theta_min 2.49
_diffrn_standards_number 0
_exptl_absorpt_coefficient_mu 0.882
_exptl_absorpt_correction_T_max 0.8574
_exptl_absorpt_correction_T_min 0.8297
_exptl_absorpt_correction_type multi-scan
_exptl_absorpt_process_details '(SADABS; Bruker, 1999)'
_exptl_crystal_colour purple
_exptl_crystal_density_diffrn 1.508
_exptl_crystal_density_method 'not measured'
_exptl_crystal_description plate
_exptl_crystal_F_000 992
_exptl_crystal_size_max 0.22
_exptl_crystal_size_mid 0.20
_exptl_crystal_size_min 0.18
_refine_diff_density_max 0.853
_refine_diff_density_min -0.659
_refine_ls_extinction_method none
_refine_ls_goodness_of_fit_ref 1.077
_refine_ls_hydrogen_treatment constr
_refine_ls_matrix_type full
_refine_ls_number_parameters 362
_refine_ls_number_reflns 3756
_refine_ls_number_restraints 41
_refine_ls_restrained_S_all 1.184
_refine_ls_R_factor_all 0.0389
_refine_ls_R_factor_gt 0.0350
_refine_ls_shift/su_max_lt 0.001
_refine_ls_shift/su_mean <0.001
_refine_ls_structure_factor_coef Fsqd
_refine_ls_weighting_details 'calc w = 1/[\s^2^(Fo^2^)+(0.0411P)^2^+2.7384P] where P=(Fo^2^+2Fc^2^)/3'
_refine_ls_weighting_scheme calc
_refine_ls_wR_factor_gt 0.0896
_refine_ls_wR_factor_ref 0.0931
_reflns_number_gt 3427
_reflns_number_total 3756
_reflns_threshold_expression I>2\s(I)
_cod_data_source_file sj2403.cif
_cod_data_source_block I
_cod_original_cell_volume 2127.44(7)
_cod_original_sg_symbol_H-M P21/c
_cod_database_code 2216776
_cod_database_fobs_code 2216776

loop_
_symmetry_equiv_pos_as_xyz
'x, y, z'
'-x, y+1/2, -z+1/2'
'-x, -y, -z'
'x, -y-1/2, z-1/2'

loop_
_atom_site_type_symbol
_atom_site_label
_atom_site_fract_x
_atom_site_fract_y
_atom_site_fract_z
_atom_site_U_iso_or_equiv
_atom_site_adp_type
_atom_site_calc_flag
_atom_site_refinement_flags
_atom_site_occupancy
_atom_site_disorder_assembly
_atom_site_disorder_group
C C1 0.20385(17) 0.0792(2) 0.98842(15) 0.0204(5) Uani d . 1 . .
C C2 0.23259(16) 0.0947(2) 1.07868(15) 0.0205(5) Uani d . 1 A .
C C3 0.17285(16) 0.0793(2) 1.13960(15) 0.0191(5) Uani d . 1 . .
C C4 0.20165(17) 0.0936(3) 1.23263(15) 0.0223(5) Uani d . 1 . .
H H4 0.2628 0.1115 1.2628 0.027 Uiso calc R 1 . .
C C5 0.12329(17) 0.0763(2) 1.26797(15) 0.0216(5) Uani d . 1 . .
H H5 0.1203 0.0821 1.3268 0.026 Uiso calc R 1 . .
C C6 0.04559(17) 0.0472(2) 1.19776(14) 0.0183(5) Uani d . 1 . .
C C7 -0.04665(18) 0.0160(2) 1.20816(15) 0.0198(5) Uani d . 1 . .
C C8 -0.12042(17) -0.0279(2) 1.14119(15) 0.0201(5) Uani d . 1 . .
C C9 -0.21429(17) -0.0649(3) 1.15283(16) 0.0248(5) Uani d . 1 . .
H H9 -0.2361 -0.0655 1.2052 0.030 Uiso calc R 1 . .
C C10 0.26482(18) 0.0988(3) 0.92600(16) 0.0258(5) Uani d . 1 . .
H H10 0.3275 0.1291 0.9379 0.031 Uiso calc R 1 . .
C C11 0.33499(17) 0.1249(3) 1.11235(15) 0.0269(6) Uani d D 1 . .
C C12 0.4023(3) 0.0244(6) 1.0961(3) 0.0298(9) Uani d P 0.824(4) A 1
H H12 0.3815 -0.0552 1.0649 0.036 Uiso calc PR 0.824(4) A 1
C C13 0.4987(2) 0.0443(4) 1.1265(2) 0.0322(8) Uani d P 0.824(4) A 1
H H13 0.5424 -0.0206 1.1145 0.039 Uiso calc PR 0.824(4) A 1
C C14 0.5297(2) 0.1622(6) 1.1750(3) 0.0290(8) Uani d P 0.824(4) A 1
C C15 0.4647(4) 0.2595(6) 1.1904(3) 0.0270(10) Uani d P 0.824(4) A 1
H H15 0.4857 0.3385 1.2223 0.032 Uiso calc PR 0.824(4) A 1
C C16 0.3667(4) 0.2413(6) 1.1587(4) 0.0296(16) Uani d P 0.824(4) A 1
H H16 0.3237 0.3083 1.1692 0.035 Uiso calc PR 0.824(4) A 1
O O1 0.62572(19) 0.1691(3) 1.20344(19) 0.0470(8) Uani d P 0.824(4) A 1
C C23 0.6624(4) 0.2855(7) 1.2535(4) 0.0501(14) Uani d P 0.824(4) A 1
H H23A 0.7303 0.2778 1.2692 0.075 Uiso calc PR 0.824(4) A 1
H H23B 0.6357 0.2895 1.3053 0.075 Uiso calc PR 0.824(4) A 1
H H23C 0.6462 0.3682 1.2200 0.075 Uiso calc PR 0.824(4) A 1
C C12' 0.4207(7) 0.058(2) 1.109(2) 0.052(11) Uani d PDU 0.176(4) A 2
H H12' 0.4211 -0.0254 1.0802 0.063 Uiso calc PR 0.176(4) A 2
C C13' 0.5058(11) 0.118(2) 1.1512(11) 0.017(4) Uani d PDU 0.176(4) A 2
H H13' 0.5617 0.0691 1.1525 0.021 Uiso calc PR 0.176(4) A 2
C C14' 0.5118(14) 0.249(2) 1.1910(13) 0.028(5) Uani d PD 0.176(4) A 2
C C15' 0.4331(13) 0.333(2) 1.1942(9) 0.026(4) Uani d PD 0.176(4) A 2
H H15' 0.4323 0.4217 1.2167 0.032 Uiso calc PR 0.176(4) A 2
C C16' 0.3557(18) 0.251(3) 1.156(4) 0.073(18) Uani d PDU 0.176(4) A 2
H H16' 0.2994 0.2959 1.1603 0.088 Uiso calc PR 0.176(4) A 2
O O1' 0.5969(10) 0.3082(12) 1.2332(8) 0.037(3) Uani d P 0.176(4) A 2
C C23' 0.679(2) 0.222(3) 1.242(2) 0.059(9) Uani d P 0.176(4) A 2
H H23D 0.7334 0.2711 1.2721 0.089 Uiso calc PR 0.176(4) A 2
H H23E 0.6892 0.1955 1.1851 0.089 Uiso calc PR 0.176(4) A 2
H H23F 0.6694 0.1401 1.2742 0.089 Uiso calc PR 0.176(4) A 2
C C17 -0.07009(17) 0.0322(2) 1.29712(15) 0.0192(5) Uani d . 1 . .
C C18 -0.07731(18) 0.1626(3) 1.33222(15) 0.0235(5) Uani d . 1 . .
H H18 -0.0643 0.2402 1.3013 0.028 Uiso calc R 1 . .
C C19 -0.10368(18) 0.1796(3) 1.41266(15) 0.0238(5) Uani d . 1 . .
H H19 -0.1096 0.2679 1.4347 0.029 Uiso calc R 1 . .
C C20 -0.12117(16) 0.0641(3) 1.45993(14) 0.0207(5) Uani d . 1 . .
C C21 -0.11288(17) -0.0672(3) 1.42651(15) 0.0230(5) Uani d . 1 . .
H H21 -0.1242 -0.1447 1.4583 0.028 Uiso calc R 1 . .
C C22 -0.08777(17) -0.0828(3) 1.34588(15) 0.0230(5) Uani d . 1 . .
H H22 -0.0826 -0.1712 1.3238 0.028 Uiso calc R 1 . .
N N1 0.07740(13) 0.0496(2) 1.11961(12) 0.0181(4) Uani d . 1 . .
N N2 0.11500(14) 0.0388(2) 0.94572(12) 0.0189(4) Uani d . 1 . .
O O2 -0.14729(13) 0.06812(18) 1.53955(10) 0.0260(4) Uani d . 1 . .
Zn Zn1 0.0000 0.0000 1.0000 0.01790(13) Uani d S 1 . .
C C24 -0.1517(2) 0.2008(3) 1.57856(17) 0.0345(6) Uani d . 1 . .
H H24A -0.1707 0.1903 1.6339 0.052 Uiso calc R 1 . .
H H24B -0.1970 0.2576 1.5412 0.052 Uiso calc R 1 . .
H H24C -0.0902 0.2437 1.5868 0.052 Uiso calc R 1 . .
C C25 0.5331(2) 0.5607(4) 0.01066(19) 0.0591(10) Uani d D 1 . .
H H25 0.5176 0.6286 -0.0364 0.071 Uiso calc R 1 B 4
Cl Cl1 0.6542(2) 0.5167(3) 0.0212(3) 0.0287(7) Uani d PDU 0.365(4) C 4
Cl Cl1' 0.6484(2) 0.4852(5) 0.0185(3) 0.1116(16) Uani d PDU 0.635(4) C 5
Cl Cl2 0.51877(7) 0.64070(10) 0.10872(6) 0.0602(3) Uani d D 1 C .

loop_
_atom_site_aniso_label
_atom_site_aniso_U_11
_atom_site_aniso_U_22
_atom_site_aniso_U_33
_atom_site_aniso_U_12
_atom_site_aniso_U_13
_atom_site_aniso_U_23
C1 0.0220(12) 0.0208(12) 0.0196(11) 0.0006(9) 0.0072(9) -0.0011(9)
C2 0.0206(12) 0.0214(12) 0.0198(12) 0.0012(9) 0.0041(9) 0.0001(9)
C3 0.0221(12) 0.0183(11) 0.0173(11) 0.0010(9) 0.0044(9) -0.0006(9)
C4 0.0223(12) 0.0261(12) 0.0172(11) -0.0002(10) 0.0007(9) 0.0013(9)
C5 0.0287(13) 0.0231(12) 0.0133(11) 0.0010(10) 0.0047(9) 0.0013(9)
C6 0.0243(12) 0.0161(11) 0.0152(11) 0.0005(9) 0.0052(9) 0.0000(9)
C7 0.0286(13) 0.0168(11) 0.0155(11) 0.0002(9) 0.0084(10) 0.0006(9)
C8 0.0250(12) 0.0206(11) 0.0158(11) -0.0003(9) 0.0070(9) 0.0004(9)
C9 0.0262(13) 0.0320(14) 0.0184(12) -0.0021(11) 0.0101(10) -0.0001(10)
C10 0.0219(12) 0.0346(14) 0.0222(12) -0.0035(10) 0.0078(10) -0.0012(10)
C11 0.0223(13) 0.0426(15) 0.0163(11) -0.0027(11) 0.0049(10) 0.0046(11)
C12 0.0205(16) 0.043(2) 0.027(2) 0.0000(19) 0.0052(15) 0.0005(18)
C13 0.0204(16) 0.040(2) 0.0372(19) 0.0063(15) 0.0070(14) -0.0082(17)
C14 0.024(2) 0.040(3) 0.0238(18) -0.003(2) 0.0055(16) -0.0030(19)
C15 0.029(3) 0.030(3) 0.0217(17) -0.007(2) 0.005(2) -0.0040(16)
C16 0.029(2) 0.044(3) 0.0154(19) -0.0155(16) 0.0049(14) 0.0014(15)
O1 0.0206(14) 0.0656(19) 0.0525(17) -0.0016(13) 0.0010(12) -0.0158(15)
C23 0.025(3) 0.068(4) 0.053(3) -0.013(3) -0.004(2) -0.008(3)
C12' 0.052(11) 0.053(11) 0.052(11) -0.0004(12) 0.010(2) 0.0005(12)
C13' 0.017(4) 0.017(4) 0.017(4) 0.0003(11) 0.0033(14) -0.0006(11)
C14' 0.025(12) 0.035(13) 0.024(9) -0.004(12) 0.008(10) -0.006(8)
C15' 0.036(10) 0.025(9) 0.019(7) 0.001(8) 0.007(6) -0.002(7)
C16' 0.073(18) 0.074(18) 0.073(18) -0.0004(12) 0.014(3) 0.0002(12)
O1' 0.021(7) 0.046(7) 0.043(7) -0.002(5) -0.001(5) -0.006(5)
C23' 0.039(16) 0.050(17) 0.08(2) 0.010(15) 0.002(14) -0.005(15)
C17 0.0206(12) 0.0236(12) 0.0142(11) -0.0021(9) 0.0055(9) -0.0004(9)
C18 0.0309(13) 0.0221(12) 0.0183(11) -0.0042(10) 0.0064(10) 0.0033(9)
C19 0.0320(13) 0.0203(12) 0.0195(12) -0.0022(10) 0.0057(10) -0.0047(10)
C20 0.0217(12) 0.0264(12) 0.0144(11) -0.0029(10) 0.0044(9) -0.0011(9)
C21 0.0308(13) 0.0196(12) 0.0195(12) -0.0047(10) 0.0074(10) 0.0031(9)
C22 0.0302(13) 0.0193(12) 0.0206(12) -0.0018(10) 0.0077(10) -0.0017(9)
N1 0.0210(10) 0.0199(10) 0.0143(9) -0.0005(8) 0.0060(8) -0.0009(8)
N2 0.0209(10) 0.0219(10) 0.0144(9) -0.0007(8) 0.0048(8) -0.0020(8)
O2 0.0385(10) 0.0268(9) 0.0157(8) -0.0039(8) 0.0126(7) -0.0028(7)
Zn1 0.0195(2) 0.0215(2) 0.0137(2) -0.00120(14) 0.00548(15) -0.00173(14)
C24 0.0541(18) 0.0313(15) 0.0221(13) -0.0005(13) 0.0173(12) -0.0059(11)
C25 0.088(3) 0.057(2) 0.0350(17) 0.002(2) 0.0174(18) 0.0028(16)
Cl1 0.0267(15) 0.0282(11) 0.0323(15) 0.0000(9) 0.0084(11) 0.0027(8)
Cl1' 0.0485(16) 0.205(4) 0.082(2) 0.0286(19) 0.0141(14) 0.029(2)
Cl2 0.0749(6) 0.0646(6) 0.0448(5) -0.0015(5) 0.0203(4) -0.0157(4)

loop_
_atom_type_symbol
_atom_type_description
_atom_type_scat_dispersion_real
_atom_type_scat_dispersion_imag
_atom_type_scat_source
C C 0.0033 0.0016 'International Tables Vol C Tables 4.2.6.8 and 6.1.1.4'
H H 0.0000 0.0000 'International Tables Vol C Tables 4.2.6.8 and 6.1.1.4'
N N 0.0061 0.0033 'International Tables Vol C Tables 4.2.6.8 and 6.1.1.4'
Zn Zn 0.2839 1.4301 'International Tables Vol C Tables 4.2.6.8 and 6.1.1.4'
Cl Cl 0.1484 0.1585 'International Tables Vol C Tables 4.2.6.8 and 6.1.1.4'
O O 0.0106 0.0060 'International Tables Vol C Tables 4.2.6.8 and 6.1.1.4'

loop_
_geom_angle_atom_site_label_1
_geom_angle_atom_site_label_2
_geom_angle_atom_site_label_3
_geom_angle_site_symmetry_1
_geom_angle_site_symmetry_3
_geom_angle
N2 C1 C2 . . 126.0(2)
N2 C1 C10 . . 109.4(2)
C2 C1 C10 . . 124.6(2)
C1 C2 C3 . . 124.8(2)
C1 C2 C11 . . 117.3(2)
C3 C2 C11 . . 117.8(2)
N1 C3 C2 . . 125.2(2)
N1 C3 C4 . . 109.4(2)
C2 C3 C4 . . 125.4(2)
C5 C4 C3 . . 107.4(2)
C5 C4 H4 . . 126.3
C3 C4 H4 . . 126.3
C4 C5 C6 . . 107.2(2)
C4 C5 H5 . . 126.4
C6 C5 H5 . . 126.4
N1 C6 C7 . . 125.8(2)
N1 C6 C5 . . 109.6(2)
C7 C6 C5 . . 124.6(2)
C6 C7 C8 . . 125.1(2)
C6 C7 C17 . . 117.9(2)
C8 C7 C17 . . 117.0(2)
N2 C8 C7 3_557 . 125.6(2)
N2 C8 C9 3_557 . 109.5(2)
C7 C8 C9 . . 124.9(2)
C10 C9 C8 3_557 . 107.4(2)
C10 C9 H9 3_557 . 126.3
C8 C9 H9 . . 126.3
C9 C10 C1 3_557 . 107.3(2)
C9 C10 H10 3_557 . 126.3
C1 C10 H10 . . 126.3
C16 C11 C12' . . 100.9(8)
C12' C11 C16' . . 108.1(14)
C16 C11 C12 . . 119.1(4)
C16' C11 C12 . . 126.2(12)
C16 C11 C2 . . 123.7(4)
C12' C11 C2 . . 135.4(8)
C16' C11 C2 . . 116.5(11)
C12 C11 C2 . . 117.2(3)
C13 C12 C11 . . 120.6(5)
C13 C12 H12 . . 119.7
C11 C12 H12 . . 119.7
C12 C13 C14 . . 119.6(4)
C12 C13 H13 . . 120.2
C14 C13 H13 . . 120.2
O1 C14 C15 . . 125.6(5)
O1 C14 C13 . . 114.5(4)
C15 C14 C13 . . 119.8(4)
C14 C15 C16 . . 121.0(4)
C14 C15 H15 . . 119.5
C16 C15 H15 . . 119.5
C11 C16 C15 . . 119.9(5)
C11 C16 H16 . . 120.0
C15 C16 H16 . . 120.0
C14 O1 C23 . . 117.8(4)
O1 C23 H23A . . 109.5
O1 C23 H23B . . 109.5
H23A C23 H23B . . 109.5
O1 C23 H23C . . 109.5
H23A C23 H23C . . 109.5
H23B C23 H23C . . 109.5
C11 C12' C13' . . 119.3(13)
C11 C12' H12' . . 120.4
C13' C12' H12' . . 120.4
C12' C13' C14' . . 123.9(16)
C12' C13' H13' . . 118.1
C14' C13' H13' . . 118.1
O1' C14' C13' . . 123.8(17)
O1' C14' C15' . . 112.4(15)
C13' C14' C15' . . 123.8(16)
C16' C15' C14' . . 104(2)
C16' C15' H15' . . 128.2
C14' C15' H15' . . 128.2
C15' C16' C11 . . 141(2)
C15' C16' H16' . . 109.5
C11 C16' H16' . . 109.5
C14' O1' C23' . . 115.7(19)
O1' C23' H23D . . 109.5
O1' C23' H23E . . 109.5
H23D C23' H23E . . 109.5
O1' C23' H23F . . 109.5
H23D C23' H23F . . 109.5
H23E C23' H23F . . 109.5
C18 C17 C22 . . 118.2(2)
C18 C17 C7 . . 120.6(2)
C22 C17 C7 . . 121.2(2)
C17 C18 C19 . . 121.3(2)
C17 C18 H18 . . 119.4
C19 C18 H18 . . 119.4
C20 C19 C18 . . 119.7(2)
C20 C19 H19 . . 120.2
C18 C19 H19 . . 120.2
O2 C20 C21 . . 115.3(2)
O2 C20 C19 . . 124.8(2)
C21 C20 C19 . . 119.9(2)
C22 C21 C20 . . 119.9(2)
C22 C21 H21 . . 120.0
C20 C21 H21 . . 120.0
C21 C22 C17 . . 121.0(2)
C21 C22 H22 . . 119.5
C17 C22 H22 . . 119.5
C3 N1 C6 . . 106.40(18)
C3 N1 Zn1 . . 127.04(15)
C6 N1 Zn1 . . 126.32(15)
C1 N2 C8 . 3_557 106.28(19)
C1 N2 Zn1 . . 126.86(15)
C8 N2 Zn1 3_557 . 126.85(16)
C20 O2 C24 . . 117.18(19)
N2 Zn1 N2 3_557 . 180.0
N2 Zn1 N1 3_557 3_557 89.75(8)
N2 Zn1 N1 . 3_557 90.25(8)
N2 Zn1 N1 3_557 . 90.25(8)
N2 Zn1 N1 . . 89.75(8)
N1 Zn1 N1 3_557 . 180.0
O2 C24 H24A . . 109.5
O2 C24 H24B . . 109.5
H24A C24 H24B . . 109.5
O2 C24 H24C . . 109.5
H24A C24 H24C . . 109.5
H24B C24 H24C . . 109.5
C25 C25 Cl1 3_665 . 113.7(3)
C25 C25 Cl2 3_665 . 111.2(3)
Cl1 C25 Cl2 . . 107.4(2)
C25 C25 Cl1' 3_665 . 103.5(3)
Cl2 C25 Cl1' . . 112.1(2)
C25 C25 H25 3_665 . 108.1
Cl1 C25 H25 . . 108.1
Cl2 C25 H25 . . 108.1
Cl1' C25 H25 . . 113.6

loop_
_geom_bond_atom_site_label_1
_geom_bond_atom_site_label_2
_geom_bond_site_symmetry_2
_geom_bond_distance
C1 N2 . 1.378(3)
C1 C2 . 1.402(3)
C1 C10 . 1.440(3)
C2 C3 . 1.404(3)
C2 C11 . 1.492(3)
C3 N1 . 1.375(3)
C3 C4 . 1.442(3)
C4 C5 . 1.352(3)
C4 H4 . 0.9300
C5 C6 . 1.437(3)
C5 H5 . 0.9300
C6 N1 . 1.383(3)
C6 C7 . 1.395(3)
C7 C8 . 1.406(3)
C7 C17 . 1.500(3)
C8 N2 3_557 1.380(3)
C8 C9 . 1.437(3)
C9 C10 3_557 1.347(4)
C9 H9 . 0.9300
C10 C9 3_557 1.347(4)
C10 H10 . 0.9300
C11 C16 . 1.368(5)
C11 C12' . 1.395(5)
C11 C16' . 1.401(5)
C11 C12 . 1.426(5)
C12 C13 . 1.387(6)
C12 H12 . 0.9300
C13 C14 . 1.394(6)
C13 H13 . 0.9300
C14 O1 . 1.366(5)
C14 C15 . 1.377(6)
C15 C16 . 1.410(7)
C15 H15 . 0.9300
C16 H16 . 0.9300
O1 C23 . 1.414(7)
C23 H23A . 0.9600
C23 H23B . 0.9600
C23 H23C . 0.9600
C12' C13' . 1.397(5)
C12' H12' . 0.9300
C13' C14' . 1.399(5)
C13' H13' . 0.9300
C14' O1' . 1.40(2)
C14' C15' . 1.400(5)
C15' C16' . 1.400(5)
C15' H15' . 0.9300
C16' H16' . 0.9300
O1' C23' . 1.43(3)
C23' H23D . 0.9600
C23' H23E . 0.9600
C23' H23F . 0.9600
C17 C18 . 1.386(3)
C17 C22 . 1.398(3)
C18 C19 . 1.390(3)
C18 H18 . 0.9300
C19 C20 . 1.387(3)
C19 H19 . 0.9300
C20 O2 . 1.367(3)
C20 C21 . 1.386(4)
C21 C22 . 1.383(3)
C21 H21 . 0.9300
C22 H22 . 0.9300
N1 Zn1 . 2.0436(18)
N2 C8 3_557 1.380(3)
N2 Zn1 . 2.0265(19)
O2 C24 . 1.426(3)
Zn1 N2 3_557 2.0264(19)
Zn1 N1 3_557 2.0436(18)
C24 H24A . 0.9600
C24 H24B . 0.9600
C24 H24C . 0.9600
C25 C25 3_665 1.507(7)
C25 Cl1 . 1.764(4)
C25 Cl2 . 1.764(3)
C25 Cl1' . 1.789(4)
C25 H25 . 0.9800

loop_
_geom_hbond_atom_site_label_D
_geom_hbond_atom_site_label_H
_geom_hbond_atom_site_label_A
_geom_hbond_site_symmetry_A
_geom_hbond_distance_DH
_geom_hbond_distance_HA
_geom_hbond_distance_DA
_geom_hbond_angle_DHA
C5 H5 O2 3_558 0.93 2.51 3.273(2) 139(2)
C22 H22 \p 2_547 0.93 2.58 3.436(2) 153
C25 H25 \p 1_554 0.93 2.69 3.598(2) 153

loop_
_geom_torsion_atom_site_label_1
_geom_torsion_atom_site_label_2
_geom_torsion_atom_site_label_3
_geom_torsion_atom_site_label_4
_geom_torsion_site_symmetry_1
_geom_torsion_site_symmetry_4
_geom_torsion
N2 C1 C2 C3 . . -4.1(4)
C10 C1 C2 C3 . . 178.2(2)
N2 C1 C2 C11 . . 173.7(2)
C10 C1 C2 C11 . . -3.9(4)
C1 C2 C3 N1 . . -1.3(4)
C11 C2 C3 N1 . . -179.1(2)
C1 C2 C3 C4 . . 179.4(2)
C11 C2 C3 C4 . . 1.5(4)
N1 C3 C4 C5 . . -1.6(3)
C2 C3 C4 C5 . . 177.8(2)
C3 C4 C5 C6 . . 1.6(3)
C4 C5 C6 N1 . . -1.1(3)
C4 C5 C6 C7 . . 176.6(2)
N1 C6 C7 C8 . . 4.9(4)
C5 C6 C7 C8 . . -172.4(2)
N1 C6 C7 C17 . . -174.2(2)
C5 C6 C7 C17 . . 8.6(3)
C6 C7 C8 N2 . 3_557 -4.2(4)
C17 C7 C8 N2 . 3_557 174.8(2)
C6 C7 C8 C9 . . 177.5(2)
C17 C7 C8 C9 . . -3.4(4)
N2 C8 C9 C10 3_557 3_557 0.4(3)
C7 C8 C9 C10 . 3_557 178.9(2)
N2 C1 C10 C9 . 3_557 -2.5(3)
C2 C1 C10 C9 . 3_557 175.5(2)
C1 C2 C11 C16 . . 120.1(4)
C3 C2 C11 C16 . . -61.9(5)
C1 C2 C11 C12' . . -60(2)
C3 C2 C11 C12' . . 118(2)
C1 C2 C11 C16' . . 118(3)
C3 C2 C11 C16' . . -64(3)
C1 C2 C11 C12 . . -61.1(4)
C3 C2 C11 C12 . . 116.9(3)
C16 C11 C12 C13 . . -0.2(6)
C12' C11 C12 C13 . . 4(5)
C16' C11 C12 C13 . . 2(3)
C2 C11 C12 C13 . . -179.0(3)
C11 C12 C13 C14 . . 1.5(6)
C12 C13 C14 O1 . . 178.3(4)
C12 C13 C14 C15 . . -1.7(6)
O1 C14 C15 C16 . . -179.3(5)
C13 C14 C15 C16 . . 0.7(6)
C12' C11 C16 C15 . . -2.1(16)
C16' C11 C16 C15 . . -17E1(2)
C12 C11 C16 C15 . . -0.8(8)
C2 C11 C16 C15 . . 178.0(4)
C14 C15 C16 C11 . . 0.5(8)
C15 C14 O1 C23 . . 0.3(6)
C13 C14 O1 C23 . . -179.7(4)
C16 C11 C12' C13' . . 1(3)
C16' C11 C12' C13' . . 4(4)
C12 C11 C12' C13' . . -175(7)
C2 C11 C12' C13' . . -178.8(13)
C11 C12' C13' C14' . . -5(4)
C12' C13' C14' O1' . . 180(2)
C12' C13' C14' C15' . . 1(3)
O1' C14' C15' C16' . . -175(3)
C13' C14' C15' C16' . . 4(4)
C14' C15' C16' C11 . . -6(9)
C16 C11 C16' C15' . . 20(14)
C12' C11 C16' C15' . . 2(9)
C12 C11 C16' C15' . . 3(10)
C2 C11 C16' C15' . . -176(6)
C13' C14' O1' C23' . . -6(3)
C15' C14' O1' C23' . . 173(2)
C6 C7 C17 C18 . . 71.2(3)
C8 C7 C17 C18 . . -108.0(3)
C6 C7 C17 C22 . . -110.6(3)
C8 C7 C17 C22 . . 70.3(3)
C22 C17 C18 C19 . . -1.6(4)
C7 C17 C18 C19 . . 176.7(2)
C17 C18 C19 C20 . . 1.4(4)
C18 C19 C20 O2 . . 179.9(2)
C18 C19 C20 C21 . . -0.4(4)
O2 C20 C21 C22 . . 179.3(2)
C19 C20 C21 C22 . . -0.4(4)
C20 C21 C22 C17 . . 0.2(4)
C18 C17 C22 C21 . . 0.7(4)
C7 C17 C22 C21 . . -177.5(2)
C2 C3 N1 C6 . . -178.5(2)
C4 C3 N1 C6 . . 1.0(3)
C2 C3 N1 Zn1 . . 6.9(3)
C4 C3 N1 Zn1 . . -173.64(16)
C7 C6 N1 C3 . . -177.6(2)
C5 C6 N1 C3 . . 0.0(3)
C7 C6 N1 Zn1 . . -2.9(3)
C5 C6 N1 Zn1 . . 174.68(15)
C2 C1 N2 C8 . 3_557 -175.8(2)
C10 C1 N2 C8 . 3_557 2.2(3)
C2 C1 N2 Zn1 . . 3.3(3)
C10 C1 N2 Zn1 . . -178.80(16)
C21 C20 O2 C24 . . 176.7(2)
C19 C20 O2 C24 . . -3.6(3)
C1 N2 Zn1 N1 . 3_557 -178.9(2)
C8 N2 Zn1 N1 3_557 3_557 0.0(2)
C1 N2 Zn1 N1 . . 1.1(2)
C8 N2 Zn1 N1 3_557 . 180.0(2)
C3 N1 Zn1 N2 . 3_557 174.09(19)
C6 N1 Zn1 N2 . 3_557 0.53(19)
C3 N1 Zn1 N2 . . -5.91(19)
C6 N1 Zn1 N2 . . -179.47(19)
